data_7235908
loop_
_publ_author_name
'Li, Ya-Nan'
'Huo, Li-Hua'
'Deng, Zhao-Peng'
'Xie, Xin-Yu'
'Zhu, Zhi-Biao'
'Gao, Shan'

_publ_section_title
;
 Nature of reactant and influence of water on the supramolecular patterns
 and luminescent properties of organic salts comprising
 (1,1&#x2032;-biphenyl)-4,4&#x2032;-disulfonate and triphenylmethanaminium
;
_journal_issue 52
_journal_name_full 'RSC Advances'
_journal_page_first 41692
_journal_paper_doi 10.1039/C5RA04497A
_journal_volume 5
_journal_year 2015
_chemical_formula_moiety 'C12 H8 O6 S2, 2(C19 H18 N), 3(C3 H8 O)'
_chemical_formula_sum 'C59 H68 N2 O9 S2'
_chemical_formula_weight 1013.27
_space_group_IT_number 14
_space_group_name_Hall '-P 2yn'
_space_group_name_H-M_alt 'P 1 21/n 1'
_symmetry_cell_setting monoclinic
_symmetry_space_group_name_Hall '-P 2yn'
_symmetry_space_group_name_H-M 'P 1 21/n 1'
_atom_sites_solution_hydrogens geom
_atom_sites_solution_primary direct
_atom_sites_solution_secondary difmap
_audit_creation_method SHELXL-97
_audit_update_record
;
2015-01-22 deposited with the CCDC.
2015-04-22 downloaded from the CCDC.
;
_cell_angle_alpha 90.00
_cell_angle_beta 96.156(3)
_cell_angle_gamma 90.00
_cell_formula_units_Z 4
_cell_length_a 15.4604(5)
_cell_length_b 19.5093(7)
_cell_length_c 18.6701(6)
_cell_measurement_reflns_used 3488
_cell_measurement_temperature 295(2)
_cell_measurement_theta_max 27.56
_cell_measurement_theta_min 3.33
_cell_volume 5598.8(3)
_computing_cell_refinement
;
CrysAlis Pro (Agilent, 2013)
;
_computing_data_collection
;
CrysAlis Pro (Agilent, 2013)
;
_computing_data_reduction
;
CrysAlis Pro (Agilent, 2013)
;
_computing_molecular_graphics '(K. Brandenburg, Diamond 3.1, 2009)'
_computing_publication_material '(K. Brandenburg, Diamond 3.1, 2009)'
_computing_structure_refinement 'SHELXL-97 (Sheldrick, 1997)'
_computing_structure_solution 'SHELXS-97 (Sheldrick, 1990)'
_diffrn_ambient_temperature 295(2)
_diffrn_detector_area_resol_mean 16.1954
_diffrn_measured_fraction_theta_full 0.996
_diffrn_measured_fraction_theta_max 0.996
_diffrn_measurement_device_type 'Xcalibur, Eos'
_diffrn_measurement_method '\w scans'
_diffrn_radiation_monochromator graphite
_diffrn_radiation_source 'Enhance (Mo) X-ray Source'
_diffrn_radiation_type MoK\a
_diffrn_radiation_wavelength 0.71073
_diffrn_reflns_av_R_equivalents 0.0262
_diffrn_reflns_av_sigmaI/netI 0.0494
_diffrn_reflns_limit_h_max 18
_diffrn_reflns_limit_h_min -17
_diffrn_reflns_limit_k_max 21
_diffrn_reflns_limit_k_min -23
_diffrn_reflns_limit_l_max 13
_diffrn_reflns_limit_l_min -22
_diffrn_reflns_number 17165
_diffrn_reflns_theta_full 25.01
_diffrn_reflns_theta_max 25.01
_diffrn_reflns_theta_min 3.32
_exptl_absorpt_coefficient_mu 0.151
_exptl_absorpt_correction_T_max 0.9747
_exptl_absorpt_correction_T_min 0.9675
_exptl_absorpt_correction_type multi-scan
_exptl_absorpt_process_details
; 
CrysAlis Pro (Agilent, 2013)
Empirical absorption correction using spherical harmonics,
 implemented in SCALE3 ABSPACK scaling algorithm. 
;
_exptl_crystal_colour colorless
_exptl_crystal_density_diffrn 1.202
_exptl_crystal_density_method 'not measured'
_exptl_crystal_description prism
_exptl_crystal_F_000 2160
_exptl_crystal_size_max 0.22
_exptl_crystal_size_mid 0.19
_exptl_crystal_size_min 0.17
_refine_diff_density_max 0.520
_refine_diff_density_min -0.363
_refine_diff_density_rms 0.047
_refine_ls_extinction_coef 0.0015(3)
_refine_ls_extinction_expression Fc^*^=kFc[1+0.001xFc^2^\l^3^/sin(2\q)]^-1/4^
_refine_ls_extinction_method SHELXL
_refine_ls_goodness_of_fit_ref 1.047
_refine_ls_hydrogen_treatment mixed
_refine_ls_matrix_type full
_refine_ls_number_parameters 704
_refine_ls_number_reflns 9838
_refine_ls_number_restraints 36
_refine_ls_restrained_S_all 1.048
_refine_ls_R_factor_all 0.1118
_refine_ls_R_factor_gt 0.0718
_refine_ls_shift/su_max 0.000
_refine_ls_shift/su_mean 0.000
_refine_ls_structure_factor_coef Fsqd
_refine_ls_weighting_details 'calc w=1/[\s^2^(Fo^2^)+(0.0909P)^2^+2.3540P] where P=(Fo^2^+2Fc^2^)/3'
_refine_ls_weighting_scheme calc
_refine_ls_wR_factor_gt 0.1816
_refine_ls_wR_factor_ref 0.2033
_reflns_number_gt 6409
_reflns_number_total 9838
_reflns_threshold_expression >2sigma(I)
_cod_data_source_file c5ra04497a2.cif
_cod_data_source_block 4
_cod_original_sg_symbol_H-M 'P 21/n'
_cod_database_code 7235908

loop_
_symmetry_equiv_pos_as_xyz
'x, y, z'
'-x+1/2, y+1/2, -z+1/2'
'-x, -y, -z'
'x-1/2, -y-1/2, z-1/2'

loop_
_atom_site_label
_atom_site_type_symbol
_atom_site_fract_x
_atom_site_fract_y
_atom_site_fract_z
_atom_site_U_iso_or_equiv
_atom_site_adp_type
_atom_site_occupancy
_atom_site_symmetry_multiplicity
_atom_site_calc_flag
_atom_site_refinement_flags
_atom_site_disorder_assembly
_atom_site_disorder_group
S1 S -0.38680(5) 0.23892(5) 0.75599(4) 0.0526(3) Uani 1 1 d . . .
S2 S 0.29609(5) 0.25681(6) 0.73800(5) 0.0627(3) Uani 1 1 d . . .
O1 O -0.40145(14) 0.20891(14) 0.82486(12) 0.0698(7) Uani 1 1 d . . .
O2 O -0.41910(14) 0.19702(13) 0.69477(12) 0.0649(7) Uani 1 1 d . . .
O3 O -0.41855(15) 0.30876(13) 0.74747(13) 0.0702(7) Uani 1 1 d . . .
O4 O 0.31337(15) 0.22237(15) 0.67217(13) 0.0762(8) Uani 1 1 d . . .
O5 O 0.32004(18) 0.32975(16) 0.73976(18) 0.0966(10) Uani 1 1 d . . .
O6 O 0.33260(16) 0.22290(17) 0.80216(14) 0.0875(9) Uani 1 1 d . . .
O7 O 0.43160(19) 0.41259(14) 0.67568(16) 0.0817(8) Uani 1 1 d D . .
H7O H 0.391(2) 0.393(2) 0.696(3) 0.123 Uiso 1 1 d D . .
O8 O -0.4920(2) 0.42340(15) 0.82968(14) 0.0805(8) Uani 1 1 d D . .
H8O H -0.498(3) 0.415(3) 0.7848(8) 0.121 Uiso 1 1 d D . .
O9 O -0.4143(19) 0.0382(13) 0.8238(12) 0.354(9) Uani 0.50 1 d PD A 1
H9O H -0.3613 0.0336 0.8262 0.530 Uiso 0.50 1 calc PR A 1
O9' O -0.435(2) 0.0406(12) 0.7845(9) 0.354(9) Uani 0.50 1 d PD B 2
H9'O H -0.4281 0.0815 0.7936 0.530 Uiso 0.50 1 calc PR B 2
N1 N -0.52798(16) 0.29196(14) 0.88511(13) 0.0457(6) Uani 1 1 d D . .
H1N1 H -0.4844(11) 0.2677(11) 0.8745(16) 0.069 Uiso 1 1 d D . .
H1N2 H -0.5740(10) 0.2759(12) 0.8612(15) 0.069 Uiso 1 1 d D . .
H1N3 H -0.5200(16) 0.3333(6) 0.8703(16) 0.069 Uiso 1 1 d D . .
N2 N 0.45265(16) 0.28024(14) 0.61066(13) 0.0446(6) Uani 1 1 d D . .
H2N2 H 0.4955(11) 0.2583(11) 0.6326(15) 0.067 Uiso 1 1 d D . .
H2N3 H 0.4529(16) 0.3215(6) 0.6274(16) 0.067 Uiso 1 1 d D . .
H2N1 H 0.4050(10) 0.2612(12) 0.6213(16) 0.067 Uiso 1 1 d D . .
C1 C -0.53523(19) 0.29160(15) 0.96583(15) 0.0437(7) Uani 1 1 d . . .
C2 C -0.62556(19) 0.31966(15) 0.97855(17) 0.0445(7) Uani 1 1 d . . .
C3 C -0.6609(2) 0.30273(19) 1.0413(2) 0.0668(10) Uani 1 1 d . . .
H3A H -0.6311 0.2727 1.0739 0.080 Uiso 1 1 calc R . .
C4 C -0.7396(3) 0.3296(2) 1.0564(3) 0.0868(14) Uani 1 1 d . . .
H4A H -0.7621 0.3182 1.0991 0.104 Uiso 1 1 calc R . .
C5 C -0.7843(3) 0.3730(2) 1.0086(3) 0.0828(13) Uani 1 1 d . . .
H5A H -0.8376 0.3908 1.0185 0.099 Uiso 1 1 calc R . .
C6 C -0.7511(3) 0.3904(2) 0.9460(3) 0.0773(12) Uani 1 1 d . . .
H6A H -0.7816 0.4201 0.9135 0.093 Uiso 1 1 calc R . .
C7 C -0.6712(2) 0.36346(18) 0.9310(2) 0.0595(9) Uani 1 1 d . . .
H7A H -0.6489 0.3753 0.8884 0.071 Uiso 1 1 calc R . .
C8 C -0.52531(19) 0.21652(15) 0.99172(16) 0.0454(7) Uani 1 1 d . . .
C9 C -0.4832(3) 0.20075(19) 1.05895(18) 0.0696(11) Uani 1 1 d . . .
H9A H -0.4560 0.2352 1.0875 0.084 Uiso 1 1 calc R . .
C10 C -0.4816(3) 0.1338(2) 1.0836(2) 0.0847(13) Uani 1 1 d . . .
H10A H -0.4541 0.1239 1.1292 0.102 Uiso 1 1 calc R . .
C11 C -0.5193(3) 0.0826(2) 1.0430(2) 0.0774(12) Uani 1 1 d . . .
H11A H -0.5179 0.0379 1.0604 0.093 Uiso 1 1 calc R . .
C12 C -0.5599(3) 0.09704(18) 0.9753(2) 0.0726(11) Uani 1 1 d . . .
H12A H -0.5853 0.0620 0.9466 0.087 Uiso 1 1 calc R . .
C13 C -0.5627(2) 0.16371(17) 0.95014(19) 0.0568(9) Uani 1 1 d . . .
H13A H -0.5902 0.1731 0.9044 0.068 Uiso 1 1 calc R . .
C14 C -0.4614(2) 0.33751(16) 0.99981(16) 0.0465(7) Uani 1 1 d . . .
C15 C -0.4774(2) 0.39730(17) 1.03637(18) 0.0574(9) Uani 1 1 d . . .
H15A H -0.5344 0.4102 1.0411 0.069 Uiso 1 1 calc R . .
C16 C -0.4090(3) 0.43820(19) 1.0660(2) 0.0741(11) Uani 1 1 d . . .
H16A H -0.4205 0.4783 1.0901 0.089 Uiso 1 1 calc R . .
C17 C -0.3243(3) 0.4196(2) 1.0597(2) 0.0810(12) Uani 1 1 d . . .
H17A H -0.2785 0.4466 1.0798 0.097 Uiso 1 1 calc R . .
C18 C -0.3081(2) 0.3607(2) 1.0233(2) 0.0765(11) Uani 1 1 d . . .
H18A H -0.2510 0.3481 1.0187 0.092 Uiso 1 1 calc R . .
C19 C -0.3752(2) 0.32010(19) 0.9937(2) 0.0627(9) Uani 1 1 d . . .
H19A H -0.3628 0.2804 0.9691 0.075 Uiso 1 1 calc R . .
C20 C 0.45494(19) 0.28174(15) 0.52994(15) 0.0438(7) Uani 1 1 d . . .
C21 C 0.4336(2) 0.20900(16) 0.50167(16) 0.0468(8) Uani 1 1 d . . .
C22 C 0.4627(2) 0.15190(18) 0.53997(19) 0.0636(9) Uani 1 1 d . . .
H22A H 0.4943 0.1571 0.5849 0.076 Uiso 1 1 calc R . .
C23 C 0.4457(3) 0.08656(19) 0.5128(2) 0.0796(12) Uani 1 1 d . . .
H23A H 0.4649 0.0485 0.5400 0.095 Uiso 1 1 calc R . .
C24 C 0.4010(3) 0.0776(2) 0.4466(2) 0.0790(12) Uani 1 1 d . . .
H24A H 0.3905 0.0338 0.4280 0.095 Uiso 1 1 calc R . .
C25 C 0.3718(3) 0.1335(2) 0.4079(2) 0.0796(12) Uani 1 1 d . . .
H25A H 0.3412 0.1276 0.3626 0.096 Uiso 1 1 calc R . .
C26 C 0.3867(3) 0.19908(18) 0.43460(18) 0.0664(10) Uani 1 1 d . . .
H26A H 0.3654 0.2367 0.4076 0.080 Uiso 1 1 calc R . .
C27 C 0.3863(2) 0.33421(16) 0.50011(17) 0.0512(8) Uani 1 1 d . . .
C28 C 0.3009(2) 0.3269(2) 0.5135(2) 0.0711(11) Uani 1 1 d . . .
H28A H 0.2857 0.2903 0.5416 0.085 Uiso 1 1 calc R . .
C29 C 0.2371(3) 0.3726(2) 0.4862(3) 0.0895(13) Uani 1 1 d . . .
H29A H 0.1797 0.3663 0.4953 0.107 Uiso 1 1 calc R . .
C30 C 0.2594(3) 0.4275(2) 0.4457(3) 0.0919(14) Uani 1 1 d . . .
H30A H 0.2172 0.4587 0.4274 0.110 Uiso 1 1 calc R . .
C31 C 0.3438(3) 0.4357(2) 0.4326(2) 0.0872(13) Uani 1 1 d . . .
H31A H 0.3590 0.4731 0.4056 0.105 Uiso 1 1 calc R . .
C32 C 0.4073(3) 0.38940(19) 0.4588(2) 0.0677(10) Uani 1 1 d . . .
H32A H 0.4644 0.3954 0.4486 0.081 Uiso 1 1 calc R . .
C33 C 0.5468(2) 0.30283(16) 0.51539(17) 0.0504(8) Uani 1 1 d . . .
C34 C 0.5818(3) 0.2811(2) 0.4542(2) 0.0702(11) Uani 1 1 d . . .
H34A H 0.5504 0.2509 0.4228 0.084 Uiso 1 1 calc R . .
C35 C 0.6618(3) 0.3034(2) 0.4390(3) 0.0941(15) Uani 1 1 d . . .
H35A H 0.6839 0.2882 0.3973 0.113 Uiso 1 1 calc R . .
C36 C 0.7095(3) 0.3473(2) 0.4838(3) 0.0880(14) Uani 1 1 d . . .
H36A H 0.7635 0.3624 0.4727 0.106 Uiso 1 1 calc R . .
C37 C 0.6771(3) 0.3693(2) 0.5458(3) 0.0824(12) Uani 1 1 d . . .
H37A H 0.7096 0.3989 0.5772 0.099 Uiso 1 1 calc R . .
C38 C 0.5956(2) 0.34724(19) 0.5614(2) 0.0652(10) Uani 1 1 d . . .
H38A H 0.5737 0.3624 0.6031 0.078 Uiso 1 1 calc R . .
C39 C 0.18195(19) 0.25340(18) 0.73963(16) 0.0506(8) Uani 1 1 d . . .
C40 C 0.1365(2) 0.19444(18) 0.71775(18) 0.0548(8) Uani 1 1 d . . .
H40A H 0.1656 0.1572 0.7005 0.066 Uiso 1 1 calc R . .
C41 C 0.04768(19) 0.19103(17) 0.72159(17) 0.0512(8) Uani 1 1 d . . .
H41A H 0.0176 0.1512 0.7073 0.061 Uiso 1 1 calc R . .
C42 C 0.00308(19) 0.24619(16) 0.74645(15) 0.0443(7) Uani 1 1 d . . .
C43 C 0.0495(2) 0.30433(18) 0.76891(18) 0.0563(9) Uani 1 1 d . . .
H43A H 0.0205 0.3415 0.7863 0.068 Uiso 1 1 calc R . .
C44 C 0.1389(2) 0.3081(2) 0.76592(18) 0.0614(9) Uani 1 1 d . . .
H44A H 0.1694 0.3474 0.7816 0.074 Uiso 1 1 calc R . .
C45 C -0.09311(19) 0.24372(16) 0.74790(15) 0.0444(7) Uani 1 1 d . . .
C46 C -0.13324(19) 0.18661(17) 0.77465(17) 0.0491(8) Uani 1 1 d . . .
H46A H -0.1000 0.1487 0.7902 0.059 Uiso 1 1 calc R . .
C47 C -0.22241(19) 0.18585(17) 0.77829(17) 0.0494(8) Uani 1 1 d . . .
H47A H -0.2486 0.1479 0.7969 0.059 Uiso 1 1 calc R . .
C48 C -0.27205(19) 0.24166(16) 0.75416(15) 0.0440(7) Uani 1 1 d . . .
C49 C -0.2335(2) 0.29799(18) 0.72689(18) 0.0556(9) Uani 1 1 d . . .
H49A H -0.2673 0.3355 0.7107 0.067 Uiso 1 1 calc R . .
C50 C -0.1445(2) 0.29893(18) 0.72354(18) 0.0564(9) Uani 1 1 d . . .
H50A H -0.1188 0.3371 0.7047 0.068 Uiso 1 1 calc R . .
C51 C 0.423(2) 0.4770(11) 0.6396(18) 0.120(6) Uani 0.50 1 d PD C 1
H51A H 0.3986 0.4718 0.5898 0.144 Uiso 0.50 1 calc PR C 1
H51B H 0.4781 0.5009 0.6414 0.144 Uiso 0.50 1 calc PR C 1
C51' C 0.397(2) 0.4745(11) 0.6446(17) 0.120(6) Uani 0.50 1 d PD C 2
H51C H 0.3502 0.4601 0.6087 0.144 Uiso 0.50 1 calc PR C 2
H51D H 0.4420 0.4927 0.6179 0.144 Uiso 0.50 1 calc PR C 2
C52 C 0.3619(16) 0.5124(11) 0.6828(16) 0.203(6) Uani 0.50 1 d PD C 1
H52A H 0.3759 0.5609 0.6850 0.244 Uiso 0.50 1 calc PR C 1
H52B H 0.3695 0.4947 0.7316 0.244 Uiso 0.50 1 calc PR C 1
C52' C 0.3617(18) 0.5344(10) 0.6801(17) 0.203(6) Uani 0.50 1 d PD C 2
H52C H 0.3383 0.5680 0.6448 0.244 Uiso 0.50 1 calc PR C 2
H52D H 0.4064 0.5561 0.7129 0.244 Uiso 0.50 1 calc PR C 2
C53 C 0.2691(15) 0.5040(15) 0.6532(13) 0.224(9) Uani 0.50 1 d PD C 1
H53A H 0.2327 0.5295 0.6822 0.335 Uiso 0.50 1 calc PR C 1
H53B H 0.2537 0.4564 0.6538 0.335 Uiso 0.50 1 calc PR C 1
H53C H 0.2612 0.5208 0.6046 0.335 Uiso 0.50 1 calc PR C 1
C53' C 0.2912(16) 0.5052(14) 0.7202(13) 0.224(9) Uani 0.50 1 d PD C 2
H53D H 0.2619 0.5417 0.7422 0.335 Uiso 0.50 1 calc PR C 2
H53E H 0.3162 0.4743 0.7567 0.335 Uiso 0.50 1 calc PR C 2
H53F H 0.2502 0.4809 0.6872 0.335 Uiso 0.50 1 calc PR C 2
C54 C -0.4043(7) 0.4412(10) 0.8473(14) 0.098(4) Uani 0.50 1 d PD D 1
H54A H -0.3695 0.4052 0.8288 0.118 Uiso 0.50 1 calc PR D 1
H54D H -0.3928 0.4399 0.8994 0.118 Uiso 0.50 1 calc PR D 1
C54' C -0.4193(8) 0.4619(10) 0.8579(13) 0.098(4) Uani 0.50 1 d PD D 2
H54B H -0.3822 0.4348 0.8923 0.118 Uiso 0.50 1 calc PR D 2
H54C H -0.4376 0.5026 0.8821 0.118 Uiso 0.50 1 calc PR D 2
C55 C -0.3705(15) 0.5077(10) 0.8229(12) 0.160(5) Uani 0.50 1 d PD D 1
H55A H -0.3262 0.5266 0.8581 0.191 Uiso 0.50 1 calc PR D 1
H55B H -0.4167 0.5409 0.8123 0.191 Uiso 0.50 1 calc PR D 1
C55' C -0.3720(12) 0.4812(11) 0.7958(14) 0.160(5) Uani 0.50 1 d PD D 2
H55C H -0.4064 0.5147 0.7668 0.191 Uiso 0.50 1 calc PR D 2
H55D H -0.3668 0.4409 0.7661 0.191 Uiso 0.50 1 calc PR D 2
C56 C -0.3329(10) 0.4844(6) 0.7555(7) 0.135(4) Uani 0.50 1 d PD D 1
H56A H -0.3047 0.5224 0.7349 0.202 Uiso 0.50 1 calc PR D 1
H56B H -0.3789 0.4676 0.7213 0.202 Uiso 0.50 1 calc PR D 1
H56C H -0.2914 0.4485 0.7674 0.202 Uiso 0.50 1 calc PR D 1
C56' C -0.2828(8) 0.5103(6) 0.8158(8) 0.135(4) Uani 0.50 1 d PD D 2
H56D H -0.2619 0.5306 0.7741 0.202 Uiso 0.50 1 calc PR D 2
H56E H -0.2440 0.4743 0.8338 0.202 Uiso 0.50 1 calc PR D 2
H56F H -0.2854 0.5445 0.8524 0.202 Uiso 0.50 1 calc PR D 2
C57 C -0.4507(13) 0.0317(15) 0.7505(12) 0.39(3) Uani 0.50 1 d PD A 1
H57A H -0.4471 -0.0149 0.7329 0.616 Uiso 0.50 1 calc PR A 1
H57B H -0.4240 0.0628 0.7189 0.616 Uiso 0.50 1 calc PR A 1
C57' C -0.4500(14) 0.0313(13) 0.7085(10) 0.39(3) Uani 0.50 1 d PD B 2
H57C H -0.4133 -0.0043 0.6917 0.616 Uiso 0.50 1 calc PR B 2
H57D H -0.4420 0.0735 0.6825 0.616 Uiso 0.50 1 calc PR B 2
C58 C -0.5429(14) 0.0520(13) 0.7602(12) 0.229(9) Uani 0.50 1 d PD A 1
H58A H -0.5574 0.0358 0.8065 0.275 Uiso 0.50 1 calc PR A 1
H58B H -0.5476 0.1016 0.7597 0.275 Uiso 0.50 1 calc PR A 1
C58' C -0.5440(14) 0.0099(8) 0.7028(11) 0.229(9) Uani 0.50 1 d PD B 2
H58C H -0.5626 -0.0043 0.6538 0.275 Uiso 0.50 1 calc PR B 2
H58D H -0.5503 -0.0290 0.7342 0.275 Uiso 0.50 1 calc PR B 2
C59 C -0.6061(12) 0.0225(13) 0.7013(16) 0.369(16) Uani 0.50 1 d PD A 1
H59A H -0.6645 0.0323 0.7112 0.553 Uiso 0.50 1 calc PR A 1
H59B H -0.5982 -0.0262 0.6992 0.553 Uiso 0.50 1 calc PR A 1
H59C H -0.5961 0.0425 0.6560 0.553 Uiso 0.50 1 calc PR A 1
C59' C -0.6010(18) 0.0673(13) 0.723(2) 0.369(16) Uani 0.50 1 d PD B 2
H59D H -0.6462 0.0754 0.6847 0.553 Uiso 0.50 1 calc PR B 2
H59E H -0.5668 0.1081 0.7318 0.553 Uiso 0.50 1 calc PR B 2
H59F H -0.6266 0.0551 0.7661 0.553 Uiso 0.50 1 calc PR B 2

loop_
_atom_site_aniso_label
_atom_site_aniso_U_11
_atom_site_aniso_U_22
_atom_site_aniso_U_33
_atom_site_aniso_U_23
_atom_site_aniso_U_13
_atom_site_aniso_U_12
S1 0.0345(4) 0.0796(6) 0.0444(5) -0.0080(4) 0.0067(3) 0.0062(4)
S2 0.0363(4) 0.1044(8) 0.0482(5) 0.0028(5) 0.0080(4) -0.0128(5)
O1 0.0467(13) 0.112(2) 0.0531(14) 0.0099(14) 0.0171(11) 0.0131(14)
O2 0.0451(13) 0.0879(17) 0.0604(15) -0.0155(13) 0.0002(11) -0.0021(12)
O3 0.0544(14) 0.0817(17) 0.0747(17) -0.0087(14) 0.0081(12) 0.0216(13)
O4 0.0484(13) 0.122(2) 0.0611(15) -0.0157(15) 0.0209(12) -0.0155(14)
O5 0.0732(18) 0.101(2) 0.120(2) -0.0084(19) 0.0288(17) -0.0424(17)
O6 0.0473(14) 0.145(3) 0.0677(17) 0.0185(17) -0.0044(12) -0.0001(16)
O7 0.089(2) 0.0636(17) 0.094(2) -0.0005(15) 0.0167(17) 0.0080(15)
O8 0.102(2) 0.0779(18) 0.0636(17) -0.0011(15) 0.0181(17) -0.0136(16)
O9 0.248(15) 0.368(13) 0.44(3) 0.318(18) 0.002(15) 0.027(11)
O9' 0.248(15) 0.368(13) 0.44(3) 0.318(18) 0.002(15) 0.027(11)
N1 0.0403(14) 0.0570(16) 0.0405(15) -0.0016(12) 0.0079(12) 0.0031(12)
N2 0.0402(13) 0.0563(16) 0.0385(14) -0.0034(12) 0.0094(11) -0.0030(12)
C1 0.0472(17) 0.0505(18) 0.0343(16) -0.0034(13) 0.0081(13) 0.0037(15)
C2 0.0424(17) 0.0430(17) 0.0493(18) -0.0060(14) 0.0111(14) 0.0031(14)
C3 0.073(2) 0.067(2) 0.066(2) 0.0039(19) 0.033(2) 0.014(2)
C4 0.088(3) 0.085(3) 0.097(3) -0.003(3) 0.055(3) 0.011(3)
C5 0.059(2) 0.081(3) 0.114(4) -0.015(3) 0.038(3) 0.010(2)
C6 0.063(2) 0.067(2) 0.102(3) -0.002(2) 0.009(2) 0.019(2)
C7 0.052(2) 0.064(2) 0.064(2) -0.0006(18) 0.0143(17) 0.0106(18)
C8 0.0485(18) 0.0463(18) 0.0431(17) -0.0068(14) 0.0120(14) 0.0093(15)
C9 0.108(3) 0.058(2) 0.0404(19) -0.0054(17) 0.000(2) 0.008(2)
C10 0.138(4) 0.066(3) 0.048(2) 0.005(2) 0.002(2) 0.024(3)
C11 0.114(3) 0.049(2) 0.072(3) 0.005(2) 0.019(3) 0.024(2)
C12 0.080(3) 0.048(2) 0.089(3) -0.008(2) 0.002(2) 0.0087(19)
C13 0.059(2) 0.054(2) 0.056(2) -0.0033(17) -0.0001(17) 0.0099(17)
C14 0.0495(18) 0.0478(18) 0.0415(17) -0.0003(14) 0.0019(14) 0.0018(15)
C15 0.057(2) 0.059(2) 0.057(2) -0.0073(17) 0.0032(17) 0.0024(17)
C16 0.088(3) 0.056(2) 0.075(3) -0.015(2) -0.007(2) -0.004(2)
C17 0.067(3) 0.075(3) 0.095(3) -0.006(2) -0.017(2) -0.014(2)
C18 0.048(2) 0.076(3) 0.102(3) -0.007(2) -0.007(2) 0.000(2)
C19 0.051(2) 0.060(2) 0.075(2) -0.0091(19) -0.0013(18) 0.0081(17)
C20 0.0460(17) 0.0513(18) 0.0350(16) -0.0014(14) 0.0087(13) -0.0029(14)
C21 0.0496(18) 0.0514(19) 0.0402(17) -0.0001(14) 0.0087(14) -0.0027(15)
C22 0.076(2) 0.057(2) 0.055(2) -0.0027(18) -0.0065(18) 0.0141(19)
C23 0.109(3) 0.050(2) 0.076(3) -0.003(2) -0.004(2) 0.014(2)
C24 0.107(3) 0.060(2) 0.068(3) -0.013(2) 0.002(2) -0.004(2)
C25 0.115(4) 0.072(3) 0.049(2) -0.006(2) -0.009(2) -0.015(2)
C26 0.099(3) 0.055(2) 0.0423(19) 0.0065(16) -0.0044(19) -0.010(2)
C27 0.056(2) 0.0492(19) 0.0472(18) -0.0040(15) 0.0016(15) 0.0008(16)
C28 0.054(2) 0.069(2) 0.089(3) 0.013(2) 0.000(2) 0.0026(19)
C29 0.060(2) 0.089(3) 0.115(4) 0.003(3) -0.008(2) 0.015(2)
C30 0.100(4) 0.073(3) 0.096(3) 0.007(3) -0.018(3) 0.029(3)
C31 0.108(4) 0.073(3) 0.081(3) 0.019(2) 0.012(3) 0.019(3)
C32 0.080(3) 0.061(2) 0.063(2) 0.0092(19) 0.011(2) 0.012(2)
C33 0.0528(19) 0.0486(18) 0.0522(19) 0.0033(16) 0.0162(16) -0.0018(16)
C34 0.079(3) 0.077(3) 0.059(2) -0.007(2) 0.034(2) -0.007(2)
C35 0.101(4) 0.091(3) 0.102(4) 0.001(3) 0.067(3) 0.000(3)
C36 0.068(3) 0.081(3) 0.124(4) 0.017(3) 0.051(3) -0.003(2)
C37 0.065(3) 0.081(3) 0.103(3) 0.002(3) 0.019(2) -0.024(2)
C38 0.061(2) 0.071(2) 0.068(2) -0.006(2) 0.0257(19) -0.0114(19)
C39 0.0378(16) 0.077(2) 0.0366(16) 0.0043(16) 0.0038(13) -0.0086(17)
C40 0.0419(17) 0.071(2) 0.053(2) -0.0042(17) 0.0094(15) 0.0025(17)
C41 0.0375(17) 0.065(2) 0.0523(19) -0.0027(17) 0.0079(14) -0.0062(15)
C42 0.0346(15) 0.060(2) 0.0389(16) 0.0013(14) 0.0065(13) -0.0012(15)
C43 0.0455(18) 0.067(2) 0.057(2) -0.0071(17) 0.0076(16) -0.0026(17)
C44 0.051(2) 0.076(2) 0.056(2) -0.0060(19) 0.0027(17) -0.0185(19)
C45 0.0391(16) 0.060(2) 0.0345(16) -0.0052(14) 0.0050(13) -0.0004(15)
C46 0.0373(16) 0.058(2) 0.0522(19) 0.0024(16) 0.0070(14) 0.0035(15)
C47 0.0415(17) 0.0561(19) 0.0518(19) -0.0004(16) 0.0106(15) -0.0036(15)
C48 0.0376(16) 0.060(2) 0.0351(16) -0.0076(14) 0.0060(13) 0.0043(15)
C49 0.0460(18) 0.064(2) 0.056(2) 0.0026(17) 0.0015(16) 0.0091(17)
C50 0.0464(18) 0.064(2) 0.059(2) 0.0082(17) 0.0070(16) -0.0013(17)
C51 0.144(17) 0.094(4) 0.128(5) 0.020(4) 0.040(8) 0.010(6)
C51' 0.144(17) 0.094(4) 0.128(5) 0.020(4) 0.040(8) 0.010(6)
C52 0.362(16) 0.038(13) 0.198(9) -0.010(9) -0.026(9) 0.071(10)
C52' 0.362(16) 0.038(13) 0.198(9) -0.010(9) -0.026(9) 0.071(10)
C53 0.162(13) 0.264(15) 0.26(2) 0.03(2) 0.08(2) 0.032(11)
C53' 0.162(13) 0.264(15) 0.26(2) 0.03(2) 0.08(2) 0.032(11)
C54 0.106(6) 0.092(11) 0.100(8) 0.001(7) 0.023(5) -0.013(6)
C54' 0.106(6) 0.092(11) 0.100(8) 0.001(7) 0.023(5) -0.013(6)
C55 0.163(8) 0.108(15) 0.217(19) -0.018(9) 0.062(10) -0.065(9)
C55' 0.163(8) 0.108(15) 0.217(19) -0.018(9) 0.062(10) -0.065(9)
C56 0.141(9) 0.111(7) 0.156(10) 0.042(7) 0.029(7) -0.010(6)
C56' 0.141(9) 0.111(7) 0.156(10) 0.042(7) 0.029(7) -0.010(6)
C57 0.58(3) 0.152(19) 0.55(4) -0.01(3) 0.45(3) -0.02(3)
C57' 0.58(3) 0.152(19) 0.55(4) -0.01(3) 0.45(3) -0.02(3)
C58 0.31(2) 0.167(15) 0.24(2) -0.008(12) 0.142(19) -0.001(16)
C58' 0.31(2) 0.167(15) 0.24(2) -0.008(12) 0.142(19) -0.001(16)
C59 0.51(3) 0.148(19) 0.51(4) -0.05(3) 0.38(3) -0.05(3)
C59' 0.51(3) 0.148(19) 0.51(4) -0.05(3) 0.38(3) -0.05(3)

loop_
_atom_type_symbol
_atom_type_description
_atom_type_scat_dispersion_real
_atom_type_scat_dispersion_imag
_atom_type_scat_source
C C 0.0033 0.0016 'International Tables Vol C Tables 4.2.6.8 and 6.1.1.4'
H H 0.0000 0.0000 'International Tables Vol C Tables 4.2.6.8 and 6.1.1.4'
N N 0.0061 0.0033 'International Tables Vol C Tables 4.2.6.8 and 6.1.1.4'
O O 0.0106 0.0060 'International Tables Vol C Tables 4.2.6.8 and 6.1.1.4'
S S 0.1246 0.1234 'International Tables Vol C Tables 4.2.6.8 and 6.1.1.4'

loop_
_geom_angle_atom_site_label_1
_geom_angle_atom_site_label_2
_geom_angle_atom_site_label_3
_geom_angle
O2 S1 O3 111.05(15)
O2 S1 O1 113.42(16)
O3 S1 O1 113.11(15)
O2 S1 C48 105.18(13)
O3 S1 C48 107.21(15)
O1 S1 C48 106.24(14)
O6 S2 O4 113.79(18)
O6 S2 O5 110.7(2)
O4 S2 O5 113.50(17)
O6 S2 C39 105.83(15)
O4 S2 C39 105.77(15)
O5 S2 C39 106.58(17)
C51' O7 H7O 107(4)
C51 O7 H7O 124(4)
C54 O8 H8O 106(4)
C54' O8 H8O 118(4)
C57 O9 H9O 109.5
C57' O9' H9'O 109.5
C1 N1 H1N1 111(2)
C1 N1 H1N2 112(2)
H1N1 N1 H1N2 107.8(15)
C1 N1 H1N3 110(2)
H1N1 N1 H1N3 107.1(15)
H1N2 N1 H1N3 108.2(15)
C20 N2 H2N2 113(2)
C20 N2 H2N3 110(2)
H2N2 N2 H2N3 108.7(15)
C20 N2 H2N1 110(2)
H2N2 N2 H2N1 108.0(15)
H2N3 N2 H2N1 106.7(14)
N1 C1 C14 106.0(2)
N1 C1 C2 108.3(2)
C14 C1 C2 112.0(2)
N1 C1 C8 107.4(2)
C14 C1 C8 112.3(3)
C2 C1 C8 110.5(2)
C7 C2 C3 118.3(3)
C7 C2 C1 122.2(3)
C3 C2 C1 119.4(3)
C4 C3 C2 121.2(4)
C4 C3 H3A 119.4
C2 C3 H3A 119.4
C5 C4 C3 119.8(4)
C5 C4 H4A 120.1
C3 C4 H4A 120.1
C4 C5 C6 120.2(4)
C4 C5 H5A 119.9
C6 C5 H5A 119.9
C5 C6 C7 119.8(4)
C5 C6 H6A 120.1
C7 C6 H6A 120.1
C2 C7 C6 120.6(3)
C2 C7 H7A 119.7
C6 C7 H7A 119.7
C13 C8 C9 118.2(3)
C13 C8 C1 120.7(3)
C9 C8 C1 121.0(3)
C10 C9 C8 120.1(4)
C10 C9 H9A 120.0
C8 C9 H9A 120.0
C11 C10 C9 121.4(4)
C11 C10 H10A 119.3
C9 C10 H10A 119.3
C10 C11 C12 119.4(4)
C10 C11 H11A 120.3
C12 C11 H11A 120.3
C11 C12 C13 119.9(4)
C11 C12 H12A 120.1
C13 C12 H12A 120.1
C8 C13 C12 121.1(3)
C8 C13 H13A 119.5
C12 C13 H13A 119.5
C15 C14 C19 117.9(3)
C15 C14 C1 122.1(3)
C19 C14 C1 120.0(3)
C14 C15 C16 120.7(3)
C14 C15 H15A 119.7
C16 C15 H15A 119.7
C17 C16 C15 120.3(4)
C17 C16 H16A 119.9
C15 C16 H16A 119.9
C18 C17 C16 119.3(4)
C18 C17 H17A 120.3
C16 C17 H17A 120.3
C17 C18 C19 120.8(4)
C17 C18 H18A 119.6
C19 C18 H18A 119.6
C18 C19 C14 120.9(3)
C18 C19 H19A 119.5
C14 C19 H19A 119.5
N2 C20 C33 107.7(2)
N2 C20 C27 106.6(2)
C33 C20 C27 112.0(3)
N2 C20 C21 107.3(2)
C33 C20 C21 110.8(2)
C27 C20 C21 112.1(2)
C22 C21 C26 117.7(3)
C22 C21 C20 121.6(3)
C26 C21 C20 120.6(3)
C21 C22 C23 121.1(3)
C21 C22 H22A 119.4
C23 C22 H22A 119.4
C24 C23 C22 120.5(4)
C24 C23 H23A 119.8
C22 C23 H23A 119.8
C25 C24 C23 119.2(4)
C25 C24 H24A 120.4
C23 C24 H24A 120.4
C24 C25 C26 121.2(4)
C24 C25 H25A 119.4
C26 C25 H25A 119.4
C25 C26 C21 120.2(3)
C25 C26 H26A 119.9
C21 C26 H26A 119.9
C28 C27 C32 118.0(3)
C28 C27 C20 120.2(3)
C32 C27 C20 121.7(3)
C27 C28 C29 121.6(4)
C27 C28 H28A 119.2
C29 C28 H28A 119.2
C30 C29 C28 119.6(4)
C30 C29 H29A 120.2
C28 C29 H29A 120.2
C31 C30 C29 119.4(4)
C31 C30 H30A 120.3
C29 C30 H30A 120.3
C30 C31 C32 121.1(4)
C30 C31 H31A 119.5
C32 C31 H31A 119.5
C27 C32 C31 120.3(4)
C27 C32 H32A 119.8
C31 C32 H32A 119.8
C34 C33 C38 118.0(3)
C34 C33 C20 121.1(3)
C38 C33 C20 120.8(3)
C35 C34 C33 121.1(4)
C35 C34 H34A 119.5
C33 C34 H34A 119.5
C36 C35 C34 121.0(4)
C36 C35 H35A 119.5
C34 C35 H35A 119.5
C35 C36 C37 119.5(4)
C35 C36 H36A 120.3
C37 C36 H36A 120.3
C36 C37 C38 119.8(4)
C36 C37 H37A 120.1
C38 C37 H37A 120.1
C33 C38 C37 120.6(3)
C33 C38 H38A 119.7
C37 C38 H38A 119.7
C44 C39 C40 120.0(3)
C44 C39 S2 119.9(3)
C40 C39 S2 120.1(3)
C41 C40 C39 119.9(3)
C41 C40 H40A 120.0
C39 C40 H40A 120.0
C40 C41 C42 120.8(3)
C40 C41 H41A 119.6
C42 C41 H41A 119.6
C43 C42 C41 118.6(3)
C43 C42 C45 120.5(3)
C41 C42 C45 121.0(3)
C42 C43 C44 121.1(3)
C42 C43 H43A 119.4
C44 C43 H43A 119.4
C39 C44 C43 119.5(3)
C39 C44 H44A 120.2
C43 C44 H44A 120.2
C50 C45 C46 118.5(3)
C50 C45 C42 120.4(3)
C46 C45 C42 121.0(3)
C47 C46 C45 120.6(3)
C47 C46 H46A 119.7
C45 C46 H46A 119.7
C48 C47 C46 119.8(3)
C48 C47 H47A 120.1
C46 C47 H47A 120.1
C49 C48 C47 120.3(3)
C49 C48 S1 120.3(2)
C47 C48 S1 119.4(2)
C48 C49 C50 120.0(3)
C48 C49 H49A 120.0
C50 C49 H49A 120.0
C49 C50 C45 120.8(3)
C49 C50 H50A 119.6
C45 C50 H50A 119.6
O7 C51 C52 100.8(15)
O7 C51 H51A 111.6
C52 C51 H51A 111.6
O7 C51 H51B 111.6
C52 C51 H51B 111.6
H51A C51 H51B 109.4
O7 C51' C52' 129(2)
O7 C51' H51C 105.0
C52' C51' H51C 105.0
O7 C51' H51D 105.0
C52' C51' H51D 105.0
H51C C51' H51D 105.8
C51 C52 C53 113(2)
C51 C52 H52A 109.0
C53 C52 H52A 109.0
C51 C52 H52B 109.0
C53 C52 H52B 109.0
H52A C52 H52B 107.8
C51' C52' C53' 104(2)
C51' C52' H52C 110.9
C53' C52' H52C 110.9
C51' C52' H52D 110.9
C53' C52' H52D 110.9
H52C C52' H52D 109.0
C52 C53 H53A 109.5
C52 C53 H53B 109.5
H53A C53 H53B 109.5
C52 C53 H53C 109.5
H53A C53 H53C 109.5
H53B C53 H53C 109.5
C52' C53' H53D 109.5
C52' C53' H53E 109.5
H53D C53' H53E 109.5
C52' C53' H53F 109.5
H53D C53' H53F 109.5
H53E C53' H53F 109.5
O8 C54 C55 120.4(16)
O8 C54 H54A 107.2
C55 C54 H54A 107.2
O8 C54 H54D 107.2
C55 C54 H54D 107.2
H54A C54 H54D 106.9
O8 C54' C55' 106.4(13)
O8 C54' H54B 110.4
C55' C54' H54B 110.4
O8 C54' H54C 110.4
C55' C54' H54C 110.4
H54B C54' H54C 108.6
C54 C55 C56 99.9(15)
C54 C55 H55A 111.8
C56 C55 H55A 111.8
C54 C55 H55B 111.8
C56 C55 H55B 111.8
H55A C55 H55B 109.5
C54' C55' C56' 114.6(15)
C54' C55' H55C 108.6
C56' C55' H55C 108.6
C54' C55' H55D 108.6
C56' C55' H55D 108.6
H55C C55' H55D 107.6
C55 C56 H56A 109.5
C55 C56 H56B 109.5
H56A C56 H56B 109.5
C55 C56 H56C 109.5
H56A C56 H56C 109.5
H56B C56 H56C 109.5
C55' C56' H56D 109.5
C55' C56' H56E 109.5
H56D C56' H56E 109.5
C55' C56' H56F 109.5
H56D C56' H56F 109.5
H56E C56' H56F 109.5
O9 C57 C58 98.2(9)
O9 C57 H57A 112.1
C58 C57 H57A 112.1
O9 C57 H57B 112.1
C58 C57 H57B 112.1
H57A C57 H57B 109.8
O9' C57' C58' 99.4(9)
O9' C57' H57C 111.9
C58' C57' H57C 111.9
O9' C57' H57D 111.9
C58' C57' H57D 111.9
H57C C57' H57D 109.6
C59 C58 C57 111.1(10)
C59 C58 H58A 109.4
C57 C58 H58A 109.4
C59 C58 H58B 109.4
C57 C58 H58B 109.4
H58A C58 H58B 108.0
C59' C58' C57' 111.4(10)
C59' C58' H58C 109.3
C57' C58' H58C 109.3
C59' C58' H58D 109.3
C57' C58' H58D 109.3
H58C C58' H58D 108.0
C58 C59 H59A 109.5
C58 C59 H59B 109.5
H59A C59 H59B 109.5
C58 C59 H59C 109.5
H59A C59 H59C 109.5
H59B C59 H59C 109.5
C58' C59' H59D 109.5
C58' C59' H59E 109.5
H59D C59' H59E 109.5
C58' C59' H59F 109.5
H59D C59' H59F 109.5
H59E C59' H59F 109.5

loop_
_geom_bond_atom_site_label_1
_geom_bond_atom_site_label_2
_geom_bond_distance
S1 O2 1.450(2)
S1 O3 1.451(3)
S1 O1 1.453(2)
S1 C48 1.779(3)
S2 O6 1.430(3)
S2 O4 1.450(2)
S2 O5 1.470(3)
S2 C39 1.769(3)
O7 C51' 1.420(9)
O7 C51 1.426(9)
O7 H7O 0.85(4)
O8 C54 1.405(9)
O8 C54' 1.408(9)
O8 H8O 0.85(4)
O9 C57 1.428(10)
O9 H9O 0.8200
O9' C57' 1.425(10)
O9' H9'O 0.8200
N1 C1 1.523(4)
N1 H1N1 0.86(3)
N1 H1N2 0.86(3)
N1 H1N3 0.86(3)
N2 C20 1.511(4)
N2 H2N2 0.86(3)
N2 H2N3 0.86(3)
N2 H2N1 0.86(3)
C1 C14 1.534(4)
C1 C2 1.542(4)
C1 C8 1.545(4)
C2 C7 1.372(4)
C2 C3 1.385(4)
C3 C4 1.382(5)
C3 H3A 0.9300
C4 C5 1.364(6)
C4 H4A 0.9300
C5 C6 1.369(6)
C5 H5A 0.9300
C6 C7 1.398(5)
C6 H6A 0.9300
C7 H7A 0.9300
C8 C13 1.379(4)
C8 C9 1.385(5)
C9 C10 1.384(5)
C9 H9A 0.9300
C10 C11 1.349(6)
C10 H10A 0.9300
C11 C12 1.378(5)
C11 H11A 0.9300
C12 C13 1.382(5)
C12 H12A 0.9300
C13 H13A 0.9300
C14 C15 1.387(4)
C14 C19 1.392(4)
C15 C16 1.391(5)
C15 H15A 0.9300
C16 C17 1.376(6)
C16 H16A 0.9300
C17 C18 1.370(5)
C17 H17A 0.9300
C18 C19 1.374(5)
C18 H18A 0.9300
C19 H19A 0.9300
C20 C33 1.531(4)
C20 C27 1.536(4)
C20 C21 1.537(4)
C21 C22 1.373(4)
C21 C26 1.392(5)
C22 C23 1.387(5)
C22 H22A 0.9300
C23 C24 1.362(5)
C23 H23A 0.9300
C24 C25 1.357(5)
C24 H24A 0.9300
C25 C26 1.383(5)
C25 H25A 0.9300
C26 H26A 0.9300
C27 C28 1.377(5)
C27 C32 1.383(5)
C28 C29 1.386(5)
C28 H28A 0.9300
C29 C30 1.376(6)
C29 H29A 0.9300
C30 C31 1.362(6)
C30 H30A 0.9300
C31 C32 1.385(5)
C31 H31A 0.9300
C32 H32A 0.9300
C33 C34 1.382(4)
C33 C38 1.385(5)
C34 C35 1.370(5)
C34 H34A 0.9300
C35 C36 1.358(6)
C35 H35A 0.9300
C36 C37 1.379(6)
C36 H36A 0.9300
C37 C38 1.391(5)
C37 H37A 0.9300
C38 H38A 0.9300
C39 C44 1.376(5)
C39 C40 1.387(4)
C40 C41 1.384(4)
C40 H40A 0.9300
C41 C42 1.385(4)
C41 H41A 0.9300
C42 C43 1.383(4)
C42 C45 1.491(4)
C43 C44 1.392(4)
C43 H43A 0.9300
C44 H44A 0.9300
C45 C50 1.386(4)
C45 C46 1.394(4)
C46 C47 1.388(4)
C46 H46A 0.9300
C47 C48 1.380(4)
C47 H47A 0.9300
C48 C49 1.373(4)
C49 C50 1.385(4)
C49 H49A 0.9300
C50 H50A 0.9300
C51 C52 1.477(10)
C51 H51A 0.9700
C51 H51B 0.9700
C51' C52' 1.476(10)
C51' H51C 0.9700
C51' H51D 0.9700
C52 C53 1.489(10)
C52 H52A 0.9700
C52 H52B 0.9700
C52' C53' 1.500(10)
C52' H52C 0.9700
C52' H52D 0.9700
C53 H53A 0.9600
C53 H53B 0.9600
C53 H53C 0.9600
C53' H53D 0.9600
C53' H53E 0.9600
C53' H53F 0.9600
C54 C55 1.487(10)
C54 H54A 0.9700
C54 H54D 0.9700
C54' C55' 1.485(10)
C54' H54B 0.9700
C54' H54C 0.9700
C55 C56 1.512(10)
C55 H55A 0.9700
C55 H55B 0.9700
C55' C56' 1.501(10)
C55' H55C 0.9700
C55' H55D 0.9700
C56 H56A 0.9600
C56 H56B 0.9600
C56 H56C 0.9600
C56' H56D 0.9600
C56' H56E 0.9600
C56' H56F 0.9600
C57 C58 1.509(10)
C57 H57A 0.9700
C57 H57B 0.9700
C57' C58' 1.505(10)
C57' H57C 0.9700
C57' H57D 0.9700
C58 C59 1.505(10)
C58 H58A 0.9700
C58 H58B 0.9700
C58' C59' 1.499(10)
C58' H58C 0.9700
C58' H58D 0.9700
C59 H59A 0.9600
C59 H59B 0.9600
C59 H59C 0.9600
C59' H59D 0.9600
C59' H59E 0.9600
C59' H59F 0.9600

loop_
_geom_hbond_atom_site_label_D
_geom_hbond_atom_site_label_H
_geom_hbond_atom_site_label_A
_geom_hbond_distance_DH
_geom_hbond_distance_HA
_geom_hbond_distance_DA
_geom_hbond_angle_DHA
_geom_hbond_site_symmetry_A
O7 H7O O5 0.85(4) 1.892(17) 2.731(4) 165(5) .
O8 H8O O7 0.85(4) 2.20(2) 2.996(4) 156(5) 1_455
O8 H8O O3 0.85(4) 2.55(5) 3.004(4) 115(4) .
O9' H9'O O1 0.82 2.58 3.40(2) 177.6 .
N1 H1N1 O1 0.86(3) 2.019(14) 2.862(3) 165(3) .
N1 H1N2 O6 0.86(3) 2.006(11) 2.854(4) 169(2) 1_455
N1 H1N3 O8 0.86(3) 1.980(11) 2.842(4) 174(3) .
N2 H2N2 O2 0.86(3) 2.047(12) 2.892(4) 169(3) 1_655
N2 H2N2 O3 0.86(3) 2.59(3) 3.116(4) 120(2) 1_655
N2 H2N3 O7 0.86(3) 2.035(12) 2.886(4) 169(3) .
N2 H2N1 O4 0.86(3) 1.942(14) 2.786(3) 164(3) .

loop_
_geom_torsion_atom_site_label_1
_geom_torsion_atom_site_label_2
_geom_torsion_atom_site_label_3
_geom_torsion_atom_site_label_4
_geom_torsion
N1 C1 C2 C7 -25.7(4)
C14 C1 C2 C7 90.9(4)
C8 C1 C2 C7 -143.0(3)
N1 C1 C2 C3 157.1(3)
C14 C1 C2 C3 -86.3(4)
C8 C1 C2 C3 39.7(4)
C7 C2 C3 C4 -0.7(5)
C1 C2 C3 C4 176.7(4)
C2 C3 C4 C5 0.8(7)
C3 C4 C5 C6 -0.6(7)
C4 C5 C6 C7 0.2(7)
C3 C2 C7 C6 0.3(5)
C1 C2 C7 C6 -176.9(3)
C5 C6 C7 C2 -0.1(6)
N1 C1 C8 C13 -39.3(4)
C14 C1 C8 C13 -155.5(3)
C2 C1 C8 C13 78.7(3)
N1 C1 C8 C9 144.6(3)
C14 C1 C8 C9 28.4(4)
C2 C1 C8 C9 -97.5(4)
C13 C8 C9 C10 -1.9(5)
C1 C8 C9 C10 174.4(3)
C8 C9 C10 C11 1.1(7)
C9 C10 C11 C12 0.3(7)
C10 C11 C12 C13 -0.9(6)
C9 C8 C13 C12 1.3(5)
C1 C8 C13 C12 -175.0(3)
C11 C12 C13 C8 0.1(6)
N1 C1 C14 C15 117.2(3)
C2 C1 C14 C15 -0.8(4)
C8 C1 C14 C15 -125.8(3)
N1 C1 C14 C19 -62.0(4)
C2 C1 C14 C19 -180.0(3)
C8 C1 C14 C19 55.0(4)
C19 C14 C15 C16 -0.2(5)
C1 C14 C15 C16 -179.3(3)
C14 C15 C16 C17 -0.4(6)
C15 C16 C17 C18 0.6(6)
C16 C17 C18 C19 -0.4(7)
C17 C18 C19 C14 -0.1(6)
C15 C14 C19 C18 0.4(5)
C1 C14 C19 C18 179.6(3)
N2 C20 C21 C22 -37.0(4)
C33 C20 C21 C22 80.3(4)
C27 C20 C21 C22 -153.7(3)
N2 C20 C21 C26 145.5(3)
C33 C20 C21 C26 -97.2(4)
C27 C20 C21 C26 28.8(4)
C26 C21 C22 C23 -0.1(5)
C20 C21 C22 C23 -177.7(3)
C21 C22 C23 C24 1.3(6)
C22 C23 C24 C25 -1.2(7)
C23 C24 C25 C26 0.0(7)
C24 C25 C26 C21 1.1(6)
C22 C21 C26 C25 -1.0(5)
C20 C21 C26 C25 176.6(3)
N2 C20 C27 C28 -56.9(4)
C33 C20 C27 C28 -174.4(3)
C21 C20 C27 C28 60.2(4)
N2 C20 C27 C32 123.8(3)
C33 C20 C27 C32 6.2(4)
C21 C20 C27 C32 -119.1(3)
C32 C27 C28 C29 0.6(6)
C20 C27 C28 C29 -178.8(4)
C27 C28 C29 C30 -1.1(7)
C28 C29 C30 C31 0.4(7)
C29 C30 C31 C32 0.7(7)
C28 C27 C32 C31 0.5(5)
C20 C27 C32 C31 179.9(3)
C30 C31 C32 C27 -1.2(6)
N2 C20 C33 C34 151.2(3)
C27 C20 C33 C34 -92.0(4)
C21 C20 C33 C34 34.1(4)
N2 C20 C33 C38 -32.2(4)
C27 C20 C33 C38 84.6(4)
C21 C20 C33 C38 -149.3(3)
C38 C33 C34 C35 -0.7(6)
C20 C33 C34 C35 175.9(4)
C33 C34 C35 C36 0.3(7)
C34 C35 C36 C37 0.5(7)
C35 C36 C37 C38 -0.9(7)
C34 C33 C38 C37 0.3(6)
C20 C33 C38 C37 -176.3(3)
C36 C37 C38 C33 0.5(6)
O6 S2 C39 C44 96.0(3)
O4 S2 C39 C44 -143.0(3)
O5 S2 C39 C44 -21.9(3)
O6 S2 C39 C40 -80.9(3)
O4 S2 C39 C40 40.1(3)
O5 S2 C39 C40 161.2(3)
C44 C39 C40 C41 0.8(5)
S2 C39 C40 C41 177.6(3)
C39 C40 C41 C42 0.6(5)
C40 C41 C42 C43 -1.4(5)
C40 C41 C42 C45 177.5(3)
C41 C42 C43 C44 0.8(5)
C45 C42 C43 C44 -178.1(3)
C40 C39 C44 C43 -1.3(5)
S2 C39 C44 C43 -178.2(3)
C42 C43 C44 C39 0.5(5)
C43 C42 C45 C50 44.0(4)
C41 C42 C45 C50 -134.9(3)
C43 C42 C45 C46 -135.0(3)
C41 C42 C45 C46 46.1(4)
C50 C45 C46 C47 -1.5(5)
C42 C45 C46 C47 177.6(3)
C45 C46 C47 C48 1.0(5)
C46 C47 C48 C49 -0.3(5)
C46 C47 C48 S1 177.7(2)
O2 S1 C48 C49 100.6(3)
O3 S1 C48 C49 -17.7(3)
O1 S1 C48 C49 -138.9(3)
O2 S1 C48 C47 -77.4(3)
O3 S1 C48 C47 164.3(2)
O1 S1 C48 C47 43.1(3)
C47 C48 C49 C50 0.0(5)
S1 C48 C49 C50 -178.0(3)
C48 C49 C50 C45 -0.5(5)
C46 C45 C50 C49 1.2(5)
C42 C45 C50 C49 -177.9(3)
C51' O7 C51 C52 37(9)
C51 O7 C51' C52' -115(13)
O7 C51 C52 C53 -93(3)
O7 C51' C52' C53' -56(4)
C54' O8 C54 C55 -56(5)
C54 O8 C54' C55' 63(6)
O8 C54 C55 C56 -96(2)
O8 C54' C55' C56' -168.2(17)
O9 C57 C58 C59 -156(3)
O9' C57' C58' C59' 66(3)
